data_4134981
loop_
_publ_author_name
'Asada, Takahiro'
'Hoshimoto, Yoichi'
'Ogoshi, Sensuke'

_publ_section_title
;
 Rotation-Triggered Transmetalation on a Heterobimetallic Cu/Al
 <i>N</i>-Phosphine-Oxide-Substituted Imidazolylidene Complex.
;
_journal_issue 21
_journal_name_full 'Journal of the American Chemical Society'
_journal_page_first 9772
_journal_page_last 9784
_journal_paper_doi 10.1021/jacs.0c03252
_journal_volume 142
_journal_year 2020
_chemical_formula_moiety 'C46 H74 Cu N4 O2 P2, C22 H9 Al F15 O'
_chemical_formula_sum 'C68 H83 Al Cu F15 N4 O3 P2'
_chemical_formula_weight 1441.893
_space_group_crystal_system orthorhombic
_space_group_IT_number 61
_space_group_name_Hall '-P 2ac 2ab'
_space_group_name_H-M_alt 'P b c a'
_symmetry_Int_Tables_number 61
_atom_sites_solution_primary dual
_audit_creation_date 2020-02-29
_audit_creation_method
;
Olex2 1.3
(compiled Nov 21 2019 18:26:39 for OlexSys, GUI svn.r6003)
;
_cell_angle_alpha 90
_cell_angle_beta 90
_cell_angle_gamma 90
_cell_formula_units_Z 8
_cell_length_a 19.1617(2)
_cell_length_b 19.1616(2)
_cell_length_c 38.3323(4)
_cell_measurement_reflns_used 29665
_cell_measurement_temperature 123.15
_cell_measurement_theta_max 76.8840
_cell_measurement_theta_min 3.9650
_cell_volume 14074.4(3)
_computing_cell_refinement 'CrysAlisPro 1.171.40.43a (Rigaku OD, 2019)'
_computing_data_collection 'CrysAlisPro 1.171.40.43a (Rigaku OD, 2019)'
_computing_data_reduction 'CrysAlisPro 1.171.40.43a (Rigaku OD, 2019)'
_computing_molecular_graphics 'Olex2 1.3 (Dolomanov et al., 2009)'
_computing_publication_material 'Olex2 1.3 (Dolomanov et al., 2009)'
_computing_structure_refinement 'olex2.refine 1.3 (Bourhis et al., 2015)'
_computing_structure_solution 'SHELXT 2014/5 (Sheldrick, 2014)'
_diffrn_ambient_temperature 123.15
_diffrn_detector 'CCD plate'
_diffrn_detector_area_resol_mean 10.0000
_diffrn_detector_type HyPix
_diffrn_measured_fraction_theta_full 0.9984
_diffrn_measured_fraction_theta_max 0.9982
_diffrn_measurement_details
;
List of Runs (angles in degrees, time in seconds):

  # Type    Start    End  Width  t~exp~   \w     \q     \k     \f   Frames
--------------------------------------------------------------------------
  1  \w    -15.00  25.28   0.38    1.00    --   49.83 -76.00  10.00  106
  2  \w     11.00  37.22   0.38    3.00    --   66.50 -76.00  10.00   69
  3  \w     30.00  89.66   0.38    1.00    --   49.83  76.00 137.00  157
  4  \w    -37.00  10.12   0.38    1.00    --  -53.08  76.00 137.00  124
  5  \w    -86.00 -44.96   0.38    3.00    -- -105.75  37.00  90.00  108
  6  \w   -106.00 -53.94   0.38    3.00    -- -105.75  37.00  30.00  137
  7  \w   -111.00 -37.28   0.38    3.00    -- -105.75  19.00 -60.00  194
  8  \w    -61.00 -32.88   0.38    3.00    -- -105.75  37.00 -90.00   74
  9  \w   -111.00 -70.34   0.38    3.00    -- -105.75  37.00 -90.00  107
 10  \w   -156.00-131.30   0.38    3.00    -- -105.75 -76.00  10.00   65
 11  \w   -168.00-127.72   0.38    3.00    -- -105.75 -37.00  90.00  106
 12  \w   -177.00-101.00   0.38    3.00    -- -105.75 -37.00 120.00  200
 13  \w   -124.00 -98.92   0.38    1.00    --  -53.08-125.00  60.00   66
 14  \w   -124.00 -76.88   0.38    1.00    --  -53.08-125.00 150.00  124
 15  \w     67.00  92.08   0.38    3.00    --   66.50  76.00 137.00   66
 16  \w     72.00  98.22   0.38    1.00    --   49.83 125.00  90.00   69
 17  \w   -111.00 -45.64   0.38    3.00    -- -105.75  76.00 137.00  172
;
_diffrn_measurement_device 'four-circle diffractometer'
_diffrn_measurement_device_type 'XtaLAB Synergy, Single source at offset/far, HyPix'
_diffrn_measurement_method '\w scans'
_diffrn_orient_matrix_type 'CrysAlisPro convention (1999,Acta A55,543-557)'
_diffrn_orient_matrix_UB_11 0.0411671000
_diffrn_orient_matrix_UB_12 -0.0664394000
_diffrn_orient_matrix_UB_13 0.0094265000
_diffrn_orient_matrix_UB_21 -0.0472135000
_diffrn_orient_matrix_UB_22 -0.0110354000
_diffrn_orient_matrix_UB_23 0.0320896000
_diffrn_orient_matrix_UB_31 -0.0504467000
_diffrn_orient_matrix_UB_32 -0.0439104000
_diffrn_orient_matrix_UB_33 -0.0222566000
_diffrn_radiation_monochromator mirror
_diffrn_radiation_probe x-ray
_diffrn_radiation_type 'Cu K\a'
_diffrn_radiation_wavelength 1.54184
_diffrn_reflns_av_R_equivalents 0.0563
_diffrn_reflns_av_unetI/netI 0.0394
_diffrn_reflns_Laue_measured_fraction_full 0.9984
_diffrn_reflns_Laue_measured_fraction_max 0.9982
_diffrn_reflns_limit_h_max 22
_diffrn_reflns_limit_h_min -23
_diffrn_reflns_limit_k_max 20
_diffrn_reflns_limit_k_min -23
_diffrn_reflns_limit_l_max 34
_diffrn_reflns_limit_l_min -46
_diffrn_reflns_number 73504
_diffrn_reflns_point_group_measured_fraction_full 0.9984
_diffrn_reflns_point_group_measured_fraction_max 0.9982
_diffrn_reflns_theta_full 67.6840
_diffrn_reflns_theta_max 68.25
_diffrn_reflns_theta_min 3.46
_diffrn_source 'micro-focus sealed X-ray tube'
_diffrn_source_type 'PhotonJet (Cu) X-ray Source'
_exptl_absorpt_coefficient_mu 1.744
_exptl_absorpt_correction_T_max 1.00000
_exptl_absorpt_correction_T_min 0.54660
_exptl_absorpt_correction_type multi-scan
_exptl_absorpt_process_details
;
CrysAlisPro 1.171.40.43a (Rigaku Oxford Diffraction, 2019)
Empirical absorption correction using spherical harmonics,
 implemented in SCALE3 ABSPACK scaling algorithm.
;
_exptl_crystal_colour colourless
_exptl_crystal_colour_primary colourless
_exptl_crystal_density_diffrn 1.361
_exptl_crystal_description block
_exptl_crystal_F_000 6011.875
_exptl_crystal_size_max 0.1
_exptl_crystal_size_mid 0.1
_exptl_crystal_size_min 0.1
_refine_diff_density_max 0.6951
_refine_diff_density_min -0.4575
_refine_diff_density_rms 0.0656
_refine_ls_d_res_high 0.8300
_refine_ls_d_res_low 12.7748
_refine_ls_goodness_of_fit_ref 1.0415
_refine_ls_hydrogen_treatment constr
_refine_ls_matrix_type full
_refine_ls_number_constraints 120
_refine_ls_number_parameters 870
_refine_ls_number_reflns 12861
_refine_ls_number_restraints 0
_refine_ls_restrained_S_all 1.0415
_refine_ls_R_factor_all 0.0506
_refine_ls_R_factor_gt 0.0410
_refine_ls_shift/su_max 0.0008
_refine_ls_shift/su_mean 0.0000
_refine_ls_structure_factor_coef Fsqd
_refine_ls_weighting_details 'w=1/[\s^2^(Fo^2^)+(0.0465P)^2^+8.9821P] where P=(Fo^2^+2Fc^2^)/3'
_refine_ls_weighting_scheme calc
_refine_ls_wR_factor_gt 0.1003
_refine_ls_wR_factor_ref 0.1054
_reflns_Friedel_coverage 0.0
_reflns_limit_h_max 23
_reflns_limit_h_min 0
_reflns_limit_k_max 23
_reflns_limit_k_min 0
_reflns_limit_l_max 46
_reflns_limit_l_min 0
_reflns_number_gt 10910
_reflns_number_total 12861
_reflns_threshold_expression I>=2u(I)
_cod_data_source_file ja0c03252_si_002.cif
_cod_data_source_block 8a
_cod_depositor_comments 'Adding full bibliography for 4134972--4134984.cif.'
_cod_database_code 4134981
_chemical_oxdiff_formula 'C544 H688 Al8 Cu8 F104 N32 O40 P16 '
_reflns_odcompleteness_completeness 99.81
_reflns_odcompleteness_iscentric 1
_reflns_odcompleteness_theta 68.13
_olex2_refinement_description
;
1. Fixed Uiso
 At 1.2 times of:
  All C(H) groups
 At 1.5 times of:
  All C(H,H,H) groups
2. Restrained distances
3.a Ternary CH refined with riding coordinates:
 C50(H50), C23(H23), C26(H26), C53(H53)
3.b Aromatic/amide H refined with riding coordinates:
 C9(H9), C10(H10), C31(H31), C32(H32), C33(H33), C37(H37), C36(H36), C4(H4),
 C6(H6), C5(H5)
3.c Idealised Me refined as rotating group:
 C92(H92a,H92b,H92c), C15(H15a,H15b,H15c), C93(H93a,H93b,H93c), C16(H16a,H16b,
 H16c), C20(H20a,H20b,H20c), C94(H94a,H94b,H94c), C21(H21a,H21b,H21c), C18(H18a,
 H18b,H18c), C19(H19a,H19b,H19c), C25(H25a,H25b,H25c), C55(H55a,H55b,H55c),
 C28(H28a,H28b,H28c), C52(H52a,H52b,H52c), C47(H47a,H47b,H47c), C42(H42a,H42b,
 H42c), C51(H51a,H51b,H51c), C45(H45a,H45b,H45c), C43(H43a,H43b,H43c), C54(H54a,
 H54b,H54c), C27(H27a,H27b,H27c), C46(H46a,H46b,H46c), C48(H48a,H48b,H48c),
 C24(H24a,H24b,H24c)
;
_olex2_submission_special_instructions 'No special instructions were received'
_oxdiff_exptl_absorpt_empirical_details
;
Empirical correction (ABSPACK) includes:
- Absorption correction using spherical harmonics
- Frame scaling
;
_oxdiff_exptl_absorpt_empirical_full_max 2.520
_oxdiff_exptl_absorpt_empirical_full_min 0.538

loop_
_space_group_symop_id
_space_group_symop_operation_xyz
1 x,y,z
2 x+1/2,-y+1/2,-z
3 -x,y+1/2,-z+1/2
4 -x+1/2,-y,z+1/2
5 -x,-y,-z
6 -x-1/2,y-1/2,z
7 x,-y-1/2,z-1/2
8 x-1/2,y,-z-1/2

loop_
_atom_site_label
_atom_site_type_symbol
_atom_site_fract_x
_atom_site_fract_y
_atom_site_fract_z
_atom_site_U_iso_or_equiv
_atom_site_adp_type
_atom_site_occupancy
_atom_site_refinement_flags_posn
Cu1 Cu 0.503167(15) 0.544262(14) 0.628983(7) 0.02373(8) Uani 1.000000 .
P13 P 0.35754(3) 0.45984(3) 0.624311(14) 0.02558(12) Uani 1.000000 .
P40 P 0.48621(3) 0.69243(3) 0.579971(13) 0.02647(12) Uani 1.000000 .
Al56 Al 1.00520(3) 0.60878(3) 0.618187(14) 0.02216(13) Uani 1.000000 .
F67 F 1.11103(7) 0.69599(6) 0.57293(3) 0.0364(3) Uani 1.000000 .
F64 F 1.00971(7) 0.47072(6) 0.56886(3) 0.0367(3) Uani 1.000000 .
F78 F 0.96925(7) 0.70011(7) 0.68309(3) 0.0356(3) Uani 1.000000 .
F76 F 1.17538(6) 0.61976(7) 0.62835(3) 0.0371(3) Uani 1.000000 .
F65 F 1.18409(7) 0.66662(7) 0.51513(3) 0.0421(3) Uani 1.000000 .
F89 F 1.09831(7) 0.48174(7) 0.63847(4) 0.0443(3) Uani 1.000000 .
F75 F 1.04686(8) 0.76338(7) 0.73199(3) 0.0473(4) Uani 1.000000 .
F63 F 1.07995(8) 0.44403(7) 0.51013(4) 0.0495(4) Uani 1.000000 .
F66 F 1.16814(8) 0.54149(8) 0.48275(4) 0.0499(4) Uani 1.000000 .
F74 F 1.18825(8) 0.75267(8) 0.73054(4) 0.0517(4) Uani 1.000000 .
O90 O 0.93644(7) 0.66271(7) 0.60825(3) 0.0263(3) Uani 1.000000 .
F77 F 1.25129(7) 0.67932(8) 0.67860(4) 0.0496(4) Uani 1.000000 .
O22 O 0.37857(8) 0.53294(7) 0.63097(4) 0.0290(3) Uani 1.000000 .
F87 F 0.86616(7) 0.55160(9) 0.65905(4) 0.0535(4) Uani 1.000000 .
O49 O 0.47640(8) 0.61807(7) 0.57112(4) 0.0304(3) Uani 1.000000 .
F85 F 0.96122(12) 0.36380(8) 0.72037(4) 0.0702(6) Uani 1.000000 .
N8 N 0.54333(9) 0.39074(8) 0.62184(4) 0.0246(3) Uani 1.000000 .
F88 F 0.85153(9) 0.44785(10) 0.70507(4) 0.0673(5) Uani 1.000000 .
F86 F 1.08449(11) 0.38009(8) 0.68603(4) 0.0667(5) Uani 1.000000 .
N11 N 0.43336(9) 0.41080(8) 0.62144(4) 0.0258(4) Uani 1.000000 .
N35 N 0.55294(10) 0.66304(9) 0.67265(4) 0.0296(4) Uani 1.000000 .
N38 N 0.52072(10) 0.69709(9) 0.62182(4) 0.0298(4) Uani 1.000000 .
C12 C 0.49699(10) 0.44415(11) 0.62299(5) 0.0249(4) Uani 1.000000 .
C39 C 0.52673(11) 0.63811(10) 0.64228(5) 0.0257(4) Uani 1.000000 .
C71 C 1.06814(11) 0.65869(10) 0.65260(5) 0.0248(4) Uani 1.000000 .
C70 C 1.03967(11) 0.69552(10) 0.68020(5) 0.0282(4) Uani 1.000000 .
C82 C 0.98297(11) 0.52140(10) 0.64623(5) 0.0264(4) Uani 1.000000 .
C61 C 1.14034(11) 0.61870(11) 0.52858(5) 0.0302(5) Uani 1.000000 .
C59 C 1.05844(10) 0.58424(10) 0.57422(5) 0.0248(4) Uani 1.000000 .
C58 C 1.05266(11) 0.52153(10) 0.55643(5) 0.0277(4) Uani 1.000000 .
C72 C 1.14046(11) 0.65532(10) 0.65353(5) 0.0285(4) Uani 1.000000 .
C9 C 0.51082(11) 0.32613(10) 0.61944(6) 0.0289(5) Uani 1.000000 .
H9 H 0.53258(11) 0.28284(10) 0.61812(6) 0.0347(5) Uiso 1.000000 R
C10 C 0.44212(11) 0.33834(10) 0.61940(6) 0.0297(5) Uani 1.000000 .
H10 H 0.40687(11) 0.30506(10) 0.61824(6) 0.0356(5) Uiso 1.000000 R
C30 C 0.51653(12) 0.60376(11) 0.72642(5) 0.0314(5) Uani 1.000000 .
C60 C 1.10296(11) 0.63156(10) 0.55860(5) 0.0268(4) Uani 1.000000 .
C31 C 0.53684(13) 0.57137(11) 0.75736(5) 0.0349(5) Uani 1.000000 .
H31 H 0.50290(13) 0.55767(11) 0.77329(5) 0.0418(6) Uiso 1.000000 R
C2 C 0.61857(11) 0.39824(10) 0.62234(6) 0.0291(5) Uani 1.000000 .
C91 C 0.88362(11) 0.66350(11) 0.58207(5) 0.0284(4) Uani 1.000000 .
C29 C 0.57026(12) 0.62308(10) 0.70349(5) 0.0290(4) Uani 1.000000 .
C62 C 1.13235(12) 0.55539(12) 0.51214(5) 0.0325(5) Uani 1.000000 .
C57 C 1.08783(12) 0.50624(11) 0.52601(5) 0.0315(5) Uani 1.000000 .
C81 C 1.03548(12) 0.47486(11) 0.65423(5) 0.0316(5) Uani 1.000000 .
C69 C 1.07818(13) 0.72771(11) 0.70608(5) 0.0330(5) Uani 1.000000 .
C14 C 0.30992(11) 0.42421(11) 0.66228(6) 0.0317(5) Uani 1.000000 .
C68 C 1.14939(13) 0.72222(12) 0.70545(6) 0.0372(5) Uani 1.000000 .
C32 C 0.60614(13) 0.55920(12) 0.76485(6) 0.0369(5) Uani 1.000000 .
H32 H 0.61833(13) 0.53789(12) 0.78578(6) 0.0442(6) Uiso 1.000000 R
C34 C 0.64053(12) 0.61077(12) 0.71009(6) 0.0336(5) Uani 1.000000 .
C41 C 0.40249(12) 0.73957(11) 0.58339(6) 0.0331(5) Uani 1.000000 .
C3 C 0.65371(12) 0.38282(11) 0.65353(6) 0.0364(5) Uani 1.000000 .
C73 C 1.18122(12) 0.68551(12) 0.67900(6) 0.0348(5) Uani 1.000000 .
C92 C 0.82386(12) 0.70828(12) 0.59571(6) 0.0359(5) Uani 1.000000 .
H92a H 0.8065(6) 0.6887(5) 0.6171(2) 0.0539(8) Uiso 1.000000 GR
H92b H 0.8404(2) 0.7548(3) 0.5999(4) 0.0539(8) Uiso 1.000000 GR
H92c H 0.7871(4) 0.7095(7) 0.5787(2) 0.0539(8) Uiso 1.000000 GR
C83 C 0.92153(12) 0.50934(12) 0.66405(6) 0.0340(5) Uani 1.000000 .
C44 C 0.55343(12) 0.73337(12) 0.55189(6) 0.0356(5) Uani 1.000000 .
C79 C 0.96773(17) 0.41342(12) 0.69580(6) 0.0461(7) Uani 1.000000 .
C15 C 0.26699(12) 0.35822(12) 0.65560(7) 0.0392(5) Uani 1.000000 .
H15a H 0.2305(6) 0.3684(3) 0.6392(4) 0.0588(8) Uiso 1.000000 GR
H15b H 0.2967(2) 0.3225(3) 0.6463(4) 0.0588(8) Uiso 1.000000 GR
H15c H 0.2468(8) 0.3424(5) 0.67712(10) 0.0588(8) Uiso 1.000000 GR
C7 C 0.65214(12) 0.41618(11) 0.59125(6) 0.0371(5) Uani 1.000000 .
C33 C 0.65736(13) 0.57828(12) 0.74165(6) 0.0377(5) Uani 1.000000 .
H33 H 0.70386(13) 0.56948(12) 0.74702(6) 0.0453(6) Uiso 1.000000 R
C17 C 0.31632(12) 0.44936(11) 0.58121(6) 0.0327(5) Uani 1.000000 .
C93 C 0.91329(13) 0.69507(13) 0.54876(6) 0.0385(5) Uani 1.000000 .
H93a H 0.9334(8) 0.7398(4) 0.55388(10) 0.0577(8) Uiso 1.000000 GR
H93b H 0.9486(7) 0.6647(5) 0.5395(3) 0.0577(8) Uiso 1.000000 GR
H93c H 0.8766(2) 0.7006(8) 0.53194(17) 0.0577(8) Uiso 1.000000 GR
C50 C 0.44013(13) 0.61737(14) 0.71779(6) 0.0408(6) Uani 1.000000 .
H50 H 0.43248(13) 0.60370(14) 0.69345(6) 0.0490(7) Uiso 1.000000 R
C37 C 0.54380(15) 0.75589(11) 0.63977(6) 0.0426(6) Uani 1.000000 .
H37 H 0.54492(15) 0.80138(11) 0.63133(6) 0.0511(7) Uiso 1.000000 R
C16 C 0.36495(13) 0.40994(13) 0.69059(6) 0.0378(5) Uani 1.000000 .
H16a H 0.3918(6) 0.3695(6) 0.6843(2) 0.0567(8) Uiso 1.000000 GR
H16b H 0.3953(6) 0.4496(4) 0.6926(3) 0.0567(8) Uiso 1.000000 GR
H16c H 0.34209(13) 0.4018(9) 0.71250(11) 0.0567(8) Uiso 1.000000 GR
C36 C 0.56393(15) 0.73482(11) 0.67127(6) 0.0430(6) Uani 1.000000 .
H36 H 0.58191(15) 0.76270(11) 0.68898(6) 0.0516(7) Uiso 1.000000 R
C80 C 1.03007(15) 0.42186(11) 0.67850(6) 0.0420(6) Uani 1.000000 .
C20 C 0.30590(14) 0.37369(13) 0.56907(7) 0.0424(6) Uani 1.000000 .
H20a H 0.35043(15) 0.3510(3) 0.5673(5) 0.0635(9) Uiso 1.000000 GR
H20b H 0.2773(8) 0.3493(3) 0.5856(3) 0.0635(9) Uiso 1.000000 GR
H20c H 0.2835(9) 0.37348(13) 0.5467(2) 0.0635(9) Uiso 1.000000 GR
C84 C 0.91302(14) 0.45618(14) 0.68814(6) 0.0443(6) Uani 1.000000 .
C94 C 0.85770(13) 0.58932(12) 0.57465(6) 0.0366(5) Uani 1.000000 .
H94a H 0.8959(2) 0.5612(3) 0.5666(4) 0.0549(8) Uiso 1.000000 GR
H94b H 0.8389(8) 0.5695(3) 0.59564(12) 0.0549(8) Uiso 1.000000 GR
H94c H 0.8221(6) 0.59080(15) 0.5571(3) 0.0549(8) Uiso 1.000000 GR
C23 C 0.61474(15) 0.36246(12) 0.68670(7) 0.0448(6) Uani 1.000000 .
H23 H 0.57947(15) 0.32784(12) 0.68012(7) 0.0538(7) Uiso 1.000000 R
C21 C 0.26088(13) 0.48288(13) 0.67505(6) 0.0399(5) Uani 1.000000 .
H21a H 0.28768(18) 0.5242(3) 0.6797(4) 0.0598(8) Uiso 1.000000 GR
H21b H 0.2268(6) 0.4927(6) 0.6574(2) 0.0598(8) Uiso 1.000000 GR
H21c H 0.2377(7) 0.4682(4) 0.6960(3) 0.0598(8) Uiso 1.000000 GR
C26 C 0.61309(14) 0.42980(14) 0.55764(7) 0.0448(6) Uani 1.000000 .
H26 H 0.56498(14) 0.41364(14) 0.56079(7) 0.0538(7) Uiso 1.000000 R
C53 C 0.69632(14) 0.63002(15) 0.68362(6) 0.0477(6) Uani 1.000000 .
H53 H 0.67884(14) 0.67269(15) 0.67256(6) 0.0572(8) Uiso 1.000000 R
C18 C 0.24623(15) 0.48771(15) 0.58222(7) 0.0523(7) Uani 1.000000 .
H18a H 0.2148(4) 0.4635(6) 0.5975(4) 0.0785(10) Uiso 1.000000 GR
H18b H 0.2532(2) 0.5344(4) 0.5906(5) 0.0785(10) Uiso 1.000000 GR
H18c H 0.2267(5) 0.4893(10) 0.55916(12) 0.0785(10) Uiso 1.000000 GR
C4 C 0.72633(14) 0.38730(14) 0.65252(8) 0.0532(7) Uani 1.000000 .
H4 H 0.75184(14) 0.37694(14) 0.67250(8) 0.0638(9) Uiso 1.000000 R
C6 C 0.72518(14) 0.42114(14) 0.59274(8) 0.0523(7) Uani 1.000000 .
H6 H 0.74967(14) 0.43457(14) 0.57289(8) 0.0628(9) Uiso 1.000000 R
C19 C 0.36592(15) 0.48553(14) 0.55556(6) 0.0471(6) Uani 1.000000 .
H19a H 0.3739(8) 0.5327(3) 0.5630(3) 0.0706(9) Uiso 1.000000 GR
H19b H 0.4095(4) 0.4608(6) 0.5549(4) 0.0706(9) Uiso 1.000000 GR
H19c H 0.3454(5) 0.4857(9) 0.53271(12) 0.0706(9) Uiso 1.000000 GR
C5 C 0.76111(14) 0.40670(16) 0.62266(9) 0.0598(8) Uani 1.000000 .
H5 H 0.80953(14) 0.41001(16) 0.62284(9) 0.0718(10) Uiso 1.000000 R
C25 C 0.57634(17) 0.42409(15) 0.70290(7) 0.0549(7) Uani 1.000000 .
H25a H 0.60962(17) 0.4578(5) 0.7111(5) 0.0824(11) Uiso 1.000000 GR
H25b H 0.5467(9) 0.4453(7) 0.68571(17) 0.0824(11) Uiso 1.000000 GR
H25c H 0.5485(9) 0.4081(2) 0.7221(4) 0.0824(11) Uiso 1.000000 GR
C55 C 0.69943(14) 0.57749(15) 0.65453(8) 0.0526(7) Uani 1.000000 .
H55a H 0.7160(10) 0.5337(3) 0.66348(13) 0.0789(11) Uiso 1.000000 GR
H55b H 0.6537(3) 0.5714(8) 0.6448(4) 0.0789(11) Uiso 1.000000 GR
H55c H 0.7307(9) 0.5938(5) 0.6367(3) 0.0789(11) Uiso 1.000000 GR
C28 C 0.64424(17) 0.39011(14) 0.52670(7) 0.0552(7) Uani 1.000000 .
H28a H 0.6901(5) 0.4077(8) 0.5218(4) 0.0827(11) Uiso 1.000000 GR
H28b H 0.6471(11) 0.3413(2) 0.5323(2) 0.0827(11) Uiso 1.000000 GR
H28c H 0.6151(6) 0.3964(9) 0.50659(17) 0.0827(11) Uiso 1.000000 GR
C52 C 0.42077(15) 0.69444(17) 0.72125(9) 0.0612(8) Uani 1.000000 .
H52a H 0.4300(12) 0.7098(4) 0.74463(18) 0.0917(12) Uiso 1.000000 GR
H52b H 0.4481(9) 0.7215(2) 0.7052(4) 0.0917(12) Uiso 1.000000 GR
H52c H 0.3721(3) 0.7004(2) 0.7161(6) 0.0917(12) Uiso 1.000000 GR
C47 C 0.53821(18) 0.70735(19) 0.51450(7) 0.0644(9) Uani 1.000000 .
H47a H 0.5372(13) 0.65726(19) 0.51432(14) 0.0966(13) Uiso 1.000000 GR
H47b H 0.4939(6) 0.7251(11) 0.5069(3) 0.0966(13) Uiso 1.000000 GR
H47c H 0.5741(7) 0.7235(11) 0.49903(14) 0.0966(13) Uiso 1.000000 GR
C42 C 0.40649(16) 0.81479(13) 0.59636(10) 0.0630(9) Uani 1.000000 .
H42a H 0.4266(12) 0.81559(17) 0.6193(3) 0.0945(13) Uiso 1.000000 GR
H42b H 0.4350(10) 0.8417(3) 0.5808(4) 0.0945(13) Uiso 1.000000 GR
H42c H 0.3604(2) 0.8344(4) 0.5972(6) 0.0945(13) Uiso 1.000000 GR
C51 C 0.39098(15) 0.57442(19) 0.74037(7) 0.0610(9) Uani 1.000000 .
H51a H 0.4055(7) 0.5265(3) 0.7402(5) 0.0915(13) Uiso 1.000000 GR
H51b H 0.3920(9) 0.5918(8) 0.76386(15) 0.0915(13) Uiso 1.000000 GR
H51c H 0.3444(2) 0.5779(10) 0.7313(4) 0.0915(13) Uiso 1.000000 GR
C45 C 0.62360(15) 0.70394(17) 0.56259(9) 0.0645(9) Uani 1.000000 .
H45a H 0.6373(6) 0.7237(10) 0.5846(3) 0.0967(13) Uiso 1.000000 GR
H45b H 0.6202(4) 0.6542(2) 0.5648(6) 0.0967(13) Uiso 1.000000 GR
H45c H 0.6578(3) 0.7153(11) 0.5452(3) 0.0967(13) Uiso 1.000000 GR
C43 C 0.35800(16) 0.69795(16) 0.60889(9) 0.0655(9) Uani 1.000000 .
H43a H 0.3556(11) 0.6502(3) 0.6014(4) 0.0983(14) Uiso 1.000000 GR
H43b H 0.3785(7) 0.7001(11) 0.63172(16) 0.0983(14) Uiso 1.000000 GR
H43c H 0.3118(4) 0.7173(8) 0.6096(5) 0.0983(14) Uiso 1.000000 GR
C54 C 0.76324(17) 0.6501(2) 0.69867(9) 0.0807(12) Uani 1.000000 .
H54a H 0.7558(2) 0.6840(11) 0.7168(5) 0.1210(18) Uiso 1.000000 GR
H54b H 0.7857(7) 0.6097(3) 0.7083(7) 0.1210(18) Uiso 1.000000 GR
H54c H 0.7923(6) 0.6700(14) 0.68084(19) 0.1210(18) Uiso 1.000000 GR
C27 C 0.6107(2) 0.50758(15) 0.54965(8) 0.0676(9) Uani 1.000000 .
H27a H 0.5894(12) 0.5319(2) 0.5688(3) 0.1014(14) Uiso 1.000000 GR
H27b H 0.6573(2) 0.5247(3) 0.5462(7) 0.1014(14) Uiso 1.000000 GR
H27c H 0.5838(11) 0.5153(2) 0.5289(4) 0.1014(14) Uiso 1.000000 GR
C46 C 0.5559(2) 0.81309(15) 0.55172(10) 0.0724(10) Uani 1.000000 .
H46a H 0.5140(7) 0.83098(15) 0.5412(6) 0.1086(16) Uiso 1.000000 GR
H46b H 0.5594(15) 0.82989(15) 0.57525(11) 0.1086(16) Uiso 1.000000 GR
H46c H 0.5956(8) 0.82847(15) 0.5386(6) 0.1086(16) Uiso 1.000000 GR
C48 C 0.36760(18) 0.7382(2) 0.54765(8) 0.0805(12) Uani 1.000000 .
H48a H 0.3942(9) 0.7660(12) 0.5316(2) 0.1207(18) Uiso 1.000000 GR
H48b H 0.3654(14) 0.6910(3) 0.5393(3) 0.1207(18) Uiso 1.000000 GR
H48c H 0.3212(6) 0.7567(14) 0.54949(17) 0.1207(18) Uiso 1.000000 GR
C24 C 0.6598(2) 0.3298(2) 0.71471(10) 0.0922(13) Uani 1.000000 .
H24a H 0.6861(13) 0.2920(11) 0.7049(2) 0.138(2) Uiso 1.000000 GR
H24b H 0.6912(12) 0.3643(5) 0.7239(6) 0.138(2) Uiso 1.000000 GR
H24c H 0.6306(3) 0.3126(15) 0.7332(4) 0.138(2) Uiso 1.000000 GR

loop_
_atom_site_aniso_label
_atom_site_aniso_U_11
_atom_site_aniso_U_22
_atom_site_aniso_U_33
_atom_site_aniso_U_12
_atom_site_aniso_U_13
_atom_site_aniso_U_23
Cu1 0.03259(16) 0.01584(15) 0.02275(15) -0.00118(11) 0.00118(12) -0.00025(11)
P13 0.0279(3) 0.0193(2) 0.0295(3) 0.0013(2) -0.0002(2) 0.0015(2)
P40 0.0374(3) 0.0194(2) 0.0227(2) 0.0031(2) 0.0016(2) 0.0027(2)
Al56 0.0302(3) 0.0166(3) 0.0197(3) 0.0008(2) 0.0022(2) -0.0002(2)
F67 0.0534(8) 0.0213(6) 0.0347(7) -0.0064(6) 0.0081(6) -0.0018(5)
F64 0.0506(8) 0.0238(6) 0.0358(7) -0.0081(5) 0.0095(6) -0.0056(5)
F78 0.0392(7) 0.0367(7) 0.0309(6) 0.0050(6) 0.0067(5) -0.0053(5)
F76 0.0336(6) 0.0388(7) 0.0389(7) 0.0059(5) 0.0031(5) -0.0063(6)
F65 0.0438(7) 0.0460(8) 0.0364(7) -0.0086(6) 0.0106(6) 0.0079(6)
F89 0.0418(7) 0.0419(7) 0.0491(8) 0.0143(6) 0.0034(6) 0.0066(6)
F75 0.0760(10) 0.0377(7) 0.0283(7) -0.0046(7) 0.0073(7) -0.0132(6)
F63 0.0696(10) 0.0373(7) 0.0416(8) -0.0029(7) 0.0118(7) -0.0210(6)
F66 0.0568(9) 0.0605(9) 0.0324(7) -0.0007(7) 0.0204(7) -0.0112(7)
F74 0.0733(10) 0.0450(8) 0.0369(7) -0.0208(7) -0.0205(7) -0.0006(6)
O90 0.0338(7) 0.0227(7) 0.0223(7) 0.0029(6) -0.0029(6) -0.0016(6)
F77 0.0363(7) 0.0553(9) 0.0574(9) -0.0069(6) -0.0129(7) 0.0049(7)
O22 0.0319(7) 0.0188(7) 0.0364(8) 0.0021(6) -0.0001(6) 0.0008(6)
F87 0.0349(7) 0.0828(11) 0.0426(8) 0.0033(7) 0.0081(6) 0.0162(8)
O49 0.0426(8) 0.0225(7) 0.0261(7) 0.0033(6) -0.0018(6) -0.0013(6)
F85 0.1424(17) 0.0356(8) 0.0325(8) -0.0324(10) -0.0084(9) 0.0148(6)
N8 0.0289(9) 0.0161(8) 0.0288(9) 0.0004(7) 0.0039(7) -0.0024(7)
F88 0.0663(10) 0.0984(14) 0.0373(8) -0.0462(10) 0.0077(7) 0.0117(8)
F86 0.1065(14) 0.0380(8) 0.0557(10) 0.0283(9) -0.0131(9) 0.0113(7)
N11 0.0291(9) 0.0170(8) 0.0314(9) -0.0007(7) 0.0012(7) 0.0004(7)
N35 0.0448(10) 0.0204(8) 0.0234(8) -0.0048(7) -0.0037(8) -0.0007(7)
N38 0.0464(10) 0.0168(8) 0.0261(9) -0.0024(7) -0.0021(8) 0.0016(7)
C12 0.0297(10) 0.0233(10) 0.0216(10) 0.0013(8) 0.0024(8) 0.0016(8)
C39 0.0332(10) 0.0211(10) 0.0230(10) -0.0002(8) 0.0020(8) 0.0032(8)
C71 0.0348(11) 0.0171(9) 0.0225(10) 0.0006(8) -0.0003(8) 0.0019(8)
C70 0.0389(12) 0.0189(9) 0.0267(10) 0.0012(8) 0.0014(9) 0.0032(8)
C82 0.0355(11) 0.0236(10) 0.0201(9) -0.0043(8) -0.0015(8) -0.0002(8)
C61 0.0331(11) 0.0318(11) 0.0255(10) -0.0004(9) 0.0011(9) 0.0066(9)
C59 0.0308(10) 0.0218(10) 0.0217(9) 0.0027(8) 0.0010(8) -0.0001(8)
C58 0.0344(11) 0.0231(10) 0.0257(10) -0.0008(8) 0.0019(9) 0.0001(8)
C72 0.0373(11) 0.0204(9) 0.0277(10) 0.0011(9) 0.0002(9) 0.0024(8)
C9 0.0344(11) 0.0160(9) 0.0362(11) -0.0007(8) 0.0054(9) -0.0021(8)
C10 0.0333(11) 0.0160(9) 0.0397(12) -0.0027(8) 0.0018(9) -0.0021(8)
C30 0.0435(12) 0.0259(10) 0.0249(10) -0.0057(9) 0.0005(9) -0.0074(9)
C60 0.0362(11) 0.0198(9) 0.0243(10) 0.0029(8) -0.0020(8) 0.0003(8)
C31 0.0525(14) 0.0301(11) 0.0220(10) -0.0082(10) 0.0069(10) -0.0031(9)
C2 0.0278(10) 0.0189(9) 0.0407(12) 0.0017(8) 0.0042(9) -0.0065(9)
C91 0.0345(11) 0.0245(10) 0.0262(10) -0.0005(9) -0.0046(9) -0.0005(8)
C29 0.0426(12) 0.0230(10) 0.0214(10) -0.0055(9) -0.0019(9) -0.0019(8)
C62 0.0359(11) 0.0398(12) 0.0217(10) 0.0075(10) 0.0065(9) -0.0014(9)
C57 0.0419(12) 0.0275(11) 0.0252(10) 0.0047(9) -0.0006(9) -0.0071(9)
C81 0.0463(13) 0.0224(10) 0.0260(10) -0.0001(9) -0.0018(9) -0.0004(8)
C69 0.0551(14) 0.0217(10) 0.0221(10) -0.0032(10) 0.0016(10) -0.0022(8)
C14 0.0326(11) 0.0292(11) 0.0334(11) 0.0010(9) 0.0027(9) 0.0036(9)
C68 0.0562(15) 0.0275(11) 0.0279(11) -0.0114(10) -0.0114(10) 0.0039(9)
C32 0.0580(15) 0.0306(11) 0.0220(10) -0.0002(11) -0.0039(10) 0.0001(9)
C34 0.0401(12) 0.0341(12) 0.0266(11) -0.0085(10) -0.0022(9) -0.0032(9)
C41 0.0402(12) 0.0255(11) 0.0336(12) 0.0053(9) 0.0042(9) 0.0025(9)
C3 0.0396(12) 0.0213(10) 0.0485(14) 0.0019(9) -0.0051(10) -0.0075(10)
C73 0.0358(12) 0.0301(11) 0.0385(12) -0.0041(9) -0.0072(10) 0.0084(10)
C92 0.0344(11) 0.0313(11) 0.0420(13) 0.0025(9) -0.0046(10) -0.0029(10)
C83 0.0379(12) 0.0396(12) 0.0245(10) -0.0083(10) -0.0037(9) 0.0041(9)
C44 0.0425(12) 0.0294(11) 0.0347(12) 0.0036(10) 0.0084(10) 0.0082(9)
C79 0.090(2) 0.0248(11) 0.0232(11) -0.0203(13) -0.0083(12) 0.0046(9)
C15 0.0372(12) 0.0341(12) 0.0462(14) -0.0043(10) 0.0034(10) 0.0067(11)
C7 0.0373(12) 0.0264(11) 0.0475(14) -0.0012(9) 0.0125(10) -0.0081(10)
C33 0.0418(13) 0.0393(12) 0.0321(12) -0.0012(10) -0.0059(10) -0.0034(10)
C17 0.0380(12) 0.0282(11) 0.0320(11) -0.0001(9) -0.0047(9) 0.0010(9)
C93 0.0505(14) 0.0372(12) 0.0276(11) -0.0004(11) -0.0031(10) 0.0066(10)
C50 0.0407(13) 0.0535(15) 0.0283(11) -0.0033(11) -0.0004(10) -0.0125(11)
C37 0.0747(17) 0.0169(10) 0.0362(13) -0.0074(11) -0.0082(12) -0.0001(9)
C16 0.0429(13) 0.0372(12) 0.0333(12) 0.0030(10) 0.0005(10) 0.0056(10)
C36 0.0725(17) 0.0198(10) 0.0366(13) -0.0071(11) -0.0111(12) -0.0034(9)
C80 0.0716(17) 0.0210(10) 0.0334(12) 0.0020(11) -0.0097(12) 0.0007(9)
C20 0.0475(14) 0.0394(13) 0.0401(13) -0.0087(11) -0.0076(11) -0.0050(11)
C84 0.0561(15) 0.0536(15) 0.0232(11) -0.0293(13) 0.0009(11) 0.0022(11)
C94 0.0443(13) 0.0304(11) 0.0352(12) -0.0032(10) -0.0059(10) -0.0039(10)
C23 0.0626(16) 0.0281(11) 0.0437(14) -0.0097(11) -0.0129(12) 0.0037(11)
C21 0.0381(13) 0.0400(13) 0.0415(13) 0.0068(10) 0.0081(10) 0.0004(11)
C26 0.0486(14) 0.0454(14) 0.0404(13) -0.0017(12) 0.0180(11) 0.0013(11)
C53 0.0463(14) 0.0612(16) 0.0355(13) -0.0155(13) 0.0028(11) -0.0044(12)
C18 0.0504(15) 0.0570(16) 0.0495(15) 0.0169(13) -0.0175(13) -0.0024(13)
C4 0.0411(14) 0.0445(15) 0.074(2) 0.0042(12) -0.0167(14) -0.0156(14)
C6 0.0374(13) 0.0490(15) 0.0706(19) -0.0101(12) 0.0212(13) -0.0175(14)
C19 0.0645(17) 0.0446(14) 0.0321(12) -0.0129(13) -0.0030(12) 0.0069(11)
C5 0.0290(13) 0.0595(18) 0.091(2) -0.0022(12) 0.0026(14) -0.0260(17)
C25 0.081(2) 0.0518(16) 0.0324(13) -0.0000(15) 0.0041(13) -0.0005(12)
C55 0.0405(14) 0.0570(16) 0.0602(17) -0.0110(12) 0.0122(12) -0.0247(14)
C28 0.081(2) 0.0365(13) 0.0478(15) -0.0061(14) 0.0200(15) -0.0052(12)
C52 0.0458(15) 0.0650(19) 0.073(2) 0.0168(14) -0.0140(14) -0.0203(16)
C47 0.068(2) 0.091(2) 0.0344(14) -0.0031(18) 0.0125(13) 0.0107(15)
C42 0.0523(16) 0.0298(13) 0.107(3) 0.0083(12) 0.0075(17) -0.0088(15)
C51 0.0474(15) 0.101(3) 0.0343(14) -0.0208(16) 0.0073(12) -0.0171(15)
C45 0.0427(15) 0.0667(19) 0.084(2) 0.0076(14) 0.0129(15) 0.0255(17)
C43 0.0520(16) 0.0497(16) 0.095(2) 0.0148(14) 0.0328(17) 0.0231(17)
C54 0.0580(19) 0.121(3) 0.063(2) -0.043(2) 0.0212(16) -0.042(2)
C27 0.100(3) 0.0484(16) 0.0542(18) 0.0203(17) 0.0283(18) 0.0031(14)
C46 0.095(3) 0.0364(15) 0.085(2) -0.0061(15) 0.047(2) 0.0086(15)
C48 0.0600(19) 0.127(3) 0.0546(18) 0.047(2) -0.0153(15) -0.023(2)
C24 0.122(3) 0.079(3) 0.076(2) 0.020(2) -0.024(2) 0.031(2)

loop_
_atom_type_symbol
_atom_type_scat_dispersion_real
_atom_type_scat_dispersion_imag
_atom_type_scat_Cromer_Mann_a1
_atom_type_scat_Cromer_Mann_a2
_atom_type_scat_Cromer_Mann_a3
_atom_type_scat_Cromer_Mann_a4
_atom_type_scat_Cromer_Mann_b1
_atom_type_scat_Cromer_Mann_b2
_atom_type_scat_Cromer_Mann_b3
_atom_type_scat_Cromer_Mann_b4
_atom_type_scat_Cromer_Mann_c
_atom_type_scat_source
_atom_type_scat_dispersion_source
C 0.01920 0.00962 2.31000 1.02000 1.58860 0.86500 20.84390 10.20750 0.56870 51.65120 0.215599998832 'International Tables Volume C Table 6.1.1.4 (pp. 500-502)' 'Henke, Gullikson and Davis, At. Data and Nucl. Data Tables, 1993, 54, 2'
F 0.07537 0.05506 3.53920 2.64120 1.51700 1.02430 10.28250 4.29440 0.26150 26.14760 0.277599990368 'International Tables Volume C Table 6.1.1.4 (pp. 500-502)' 'Henke, Gullikson and Davis, At. Data and Nucl. Data Tables, 1993, 54, 2'
H 0.00000 0.00000 0.49300 0.32291 0.14019 0.04081 10.51090 26.12570 3.14236 57.79970 0.0030380000826 'International Tables Volume C Table 6.1.1.4 (pp. 500-502)' 'Henke, Gullikson and Davis, At. Data and Nucl. Data Tables, 1993, 54, 2'
Al 0.21266 0.24195 6.42020 1.90020 1.59360 1.96460 3.03870 0.74260 31.54720 85.08860 1.11510002613 'International Tables Volume C Table 6.1.1.4 (pp. 500-502)' 'Henke, Gullikson and Davis, At. Data and Nucl. Data Tables, 1993, 54, 2'
O 0.05239 0.03377 3.04850 2.28680 1.54630 0.86700 13.27710 5.70110 0.32390 32.90890 0.250800013542 'International Tables Volume C Table 6.1.1.4 (pp. 500-502)' 'Henke, Gullikson and Davis, At. Data and Nucl. Data Tables, 1993, 54, 2'
N 0.03256 0.01839 12.21260 3.13220 2.01250 1.16630 0.00570 9.89330 28.99750 0.58260 -11.5290002823 'International Tables Volume C Table 6.1.1.4 (pp. 500-502)' 'Henke, Gullikson and Davis, At. Data and Nucl. Data Tables, 1993, 54, 2'
P 0.30360 0.43703 6.43450 4.17910 1.78000 1.49080 1.90670 27.15700 0.52600 68.16450 1.11489999294 'International Tables Volume C Table 6.1.1.4 (pp. 500-502)' 'Henke, Gullikson and Davis, At. Data and Nucl. Data Tables, 1993, 54, 2'
Cu -1.96878 0.60861 13.33800 7.16760 5.61580 1.67350 3.58280 0.24700 11.39660 64.81260 1.19099998474 'International Tables Volume C Table 6.1.1.4 (pp. 500-502)' 'Henke, Gullikson and Davis, At. Data and Nucl. Data Tables, 1993, 54, 2'

loop_
_geom_angle_atom_site_label_1
_geom_angle_atom_site_label_2
_geom_angle_atom_site_label_3
_geom_angle
_geom_angle_site_symmetry_1
_geom_angle_site_symmetry_3
_geom_angle_publ_flag
C12 Cu1 O22 81.56(7) . . ?
C39 Cu1 O22 108.05(7) . . ?
C39 Cu1 C12 166.56(9) . . ?
N11 P13 O22 107.20(8) . . ?
C14 P13 O22 110.38(9) . . ?
C14 P13 N11 105.28(9) . . ?
C17 P13 O22 112.00(9) . . ?
C17 P13 N11 104.08(9) . . ?
C17 P13 C14 117.02(10) . . ?
N38 P40 O49 108.07(8) . . ?
C41 P40 O49 112.20(10) . . ?
C41 P40 N38 103.89(10) . . ?
C44 P40 O49 111.32(10) . . ?
C44 P40 N38 104.48(10) . . ?
C44 P40 C41 116.00(10) . . ?
C71 Al56 O90 108.47(8) . . ?
C82 Al56 O90 116.86(8) . . ?
C82 Al56 C71 99.72(8) . . ?
C59 Al56 O90 109.97(8) . . ?
C59 Al56 C71 110.57(8) . . ?
C59 Al56 C82 110.74(8) . . ?
C91 O90 Al56 135.02(12) . . ?
P13 O22 Cu1 110.56(7) . . ?
C9 N8 C12 112.41(17) . . ?
C2 N8 C12 125.19(16) . . ?
C2 N8 C9 122.38(16) . . ?
C12 N11 P13 119.18(13) . . ?
C10 N11 P13 129.88(14) . . ?
C10 N11 C12 110.85(17) . . ?
C29 N35 C39 126.90(16) . . ?
C36 N35 C39 111.82(17) . . ?
C36 N35 C29 121.27(17) . . ?
C39 N38 P40 120.95(14) . . ?
C37 N38 P40 128.23(15) . . ?
C37 N38 C39 110.81(17) . . ?
N8 C12 Cu1 135.40(15) . . ?
N11 C12 Cu1 121.25(14) . . ?
N11 C12 N8 103.18(16) . . ?
N35 C39 Cu1 130.13(15) . . ?
N38 C39 Cu1 126.55(15) . . ?
N38 C39 N35 103.32(16) . . ?
C70 C71 Al56 120.24(16) . . ?
C72 C71 Al56 126.06(15) . . ?
C72 C71 C70 113.45(19) . . ?
C71 C70 F78 119.19(18) . . ?
C69 C70 F78 116.33(18) . . ?
C69 C70 C71 124.5(2) . . ?
C81 C82 Al56 119.79(16) . . ?
C83 C82 Al56 125.28(16) . . ?
C83 C82 C81 113.83(19) . . ?
C60 C61 F65 121.46(19) . . ?
C62 C61 F65 119.69(19) . . ?
C62 C61 C60 118.9(2) . . ?
C58 C59 Al56 124.77(15) . . ?
C60 C59 Al56 121.30(15) . . ?
C60 C59 C58 113.89(18) . . ?
C59 C58 F64 119.76(18) . . ?
C57 C58 F64 116.09(18) . . ?
C57 C58 C59 124.2(2) . . ?
C71 C72 F76 119.83(18) . . ?
C73 C72 F76 115.78(19) . . ?
C73 C72 C71 124.4(2) . . ?
H9 C9 N8 126.70(11) . . ?
C10 C9 N8 106.60(17) . . ?
C10 C9 H9 126.70(12) . . ?
C9 C10 N11 106.94(18) . . ?
H10 C10 N11 126.53(11) . . ?
H10 C10 C9 126.53(12) . . ?
C29 C30 C31 116.5(2) . . ?
C50 C30 C31 122.0(2) . . ?
C50 C30 C29 121.6(2) . . ?
C61 C60 F67 116.14(18) . . ?
C59 C60 F67 119.39(17) . . ?
C59 C60 C61 124.47(19) . . ?
H31 C31 C30 119.28(14) . . ?
C32 C31 C30 121.4(2) . . ?
C32 C31 H31 119.28(13) . . ?
C3 C2 N8 117.88(19) . . ?
C7 C2 N8 118.1(2) . . ?
C7 C2 C3 123.9(2) . . ?
C92 C91 O90 107.34(16) . . ?
C93 C91 O90 109.23(17) . . ?
C93 C91 C92 110.16(18) . . ?
C94 C91 O90 110.55(17) . . ?
C94 C91 C92 110.03(18) . . ?
C94 C91 C93 109.50(18) . . ?
C30 C29 N35 118.9(2) . . ?
C34 C29 N35 117.43(19) . . ?
C34 C29 C30 123.5(2) . . ?
C61 C62 F66 120.1(2) . . ?
C57 C62 F66 120.2(2) . . ?
C57 C62 C61 119.66(19) . . ?
C58 C57 F63 121.0(2) . . ?
C62 C57 F63 120.00(19) . . ?
C62 C57 C58 118.96(19) . . ?
C82 C81 F89 119.13(18) . . ?
C80 C81 F89 116.0(2) . . ?
C80 C81 C82 124.8(2) . . ?
C70 C69 F75 121.2(2) . . ?
C68 C69 F75 119.8(2) . . ?
C68 C69 C70 119.0(2) . . ?
C15 C14 P13 116.03(16) . . ?
C16 C14 P13 106.43(15) . . ?
C16 C14 C15 109.87(18) . . ?
C21 C14 P13 106.31(15) . . ?
C21 C14 C15 109.11(19) . . ?
C21 C14 C16 108.85(19) . . ?
C69 C68 F74 120.3(2) . . ?
C73 C68 F74 120.1(2) . . ?
C73 C68 C69 119.6(2) . . ?
H32 C32 C31 119.73(13) . . ?
C33 C32 C31 120.5(2) . . ?
C33 C32 H32 119.73(14) . . ?
C33 C34 C29 117.2(2) . . ?
C53 C34 C29 121.2(2) . . ?
C53 C34 C33 121.6(2) . . ?
C42 C41 P40 116.20(18) . . ?
C43 C41 P40 106.02(16) . . ?
C43 C41 C42 108.3(2) . . ?
C48 C41 P40 107.98(17) . . ?
C48 C41 C42 109.3(2) . . ?
C48 C41 C43 108.8(3) . . ?
C23 C3 C2 121.9(2) . . ?
C4 C3 C2 116.2(2) . . ?
C4 C3 C23 121.8(2) . . ?
C72 C73 F77 121.3(2) . . ?
C68 C73 F77 119.6(2) . . ?
C68 C73 C72 119.0(2) . . ?
H92a C92 C91 109.5 . . ?
H92b C92 C91 109.5 . . ?
H92b C92 H92a 109.5 . . ?
H92c C92 C91 109.5 . . ?
H92c C92 H92a 109.5 . . ?
H92c C92 H92b 109.5 . . ?
C82 C83 F87 120.00(19) . . ?
C84 C83 F87 116.4(2) . . ?
C84 C83 C82 123.6(2) . . ?
C47 C44 P40 105.73(18) . . ?
C45 C44 P40 107.59(17) . . ?
C45 C44 C47 107.4(2) . . ?
C46 C44 P40 116.54(18) . . ?
C46 C44 C47 108.9(2) . . ?
C46 C44 C45 110.3(3) . . ?
C80 C79 F85 120.1(3) . . ?
C84 C79 F85 120.3(3) . . ?
C84 C79 C80 119.6(2) . . ?
H15a C15 C14 109.5 . . ?
H15b C15 C14 109.5 . . ?
H15b C15 H15a 109.5 . . ?
H15c C15 C14 109.5 . . ?
H15c C15 H15a 109.5 . . ?
H15c C15 H15b 109.5 . . ?
C26 C7 C2 122.8(2) . . ?
C6 C7 C2 116.2(2) . . ?
C6 C7 C26 121.1(2) . . ?
C34 C33 C32 120.9(2) . . ?
H33 C33 C32 119.54(14) . . ?
H33 C33 C34 119.54(14) . . ?
C20 C17 P13 115.50(16) . . ?
C18 C17 P13 107.52(16) . . ?
C18 C17 C20 110.3(2) . . ?
C19 C17 P13 105.07(16) . . ?
C19 C17 C20 108.2(2) . . ?
C19 C17 C18 110.1(2) . . ?
H93a C93 C91 109.5 . . ?
H93b C93 C91 109.5 . . ?
H93b C93 H93a 109.5 . . ?
H93c C93 C91 109.5 . . ?
H93c C93 H93a 109.5 . . ?
H93c C93 H93b 109.5 . . ?
H50 C50 C30 107.74(12) . . ?
C52 C50 C30 112.3(2) . . ?
C52 C50 H50 107.74(15) . . ?
C51 C50 C30 112.3(2) . . ?
C51 C50 H50 107.74(13) . . ?
C51 C50 C52 108.9(2) . . ?
H37 C37 N38 126.42(12) . . ?
C36 C37 N38 107.16(19) . . ?
C36 C37 H37 126.42(13) . . ?
H16a C16 C14 109.5 . . ?
H16b C16 C14 109.5 . . ?
H16b C16 H16a 109.5 . . ?
H16c C16 C14 109.5 . . ?
H16c C16 H16a 109.5 . . ?
H16c C16 H16b 109.5 . . ?
C37 C36 N35 106.9(2) . . ?
H36 C36 N35 126.56(12) . . ?
H36 C36 C37 126.56(13) . . ?
C81 C80 F86 121.6(2) . . ?
C79 C80 F86 120.0(2) . . ?
C79 C80 C81 118.4(2) . . ?
H20a C20 C17 109.5 . . ?
H20b C20 C17 109.5 . . ?
H20b C20 H20a 109.5 . . ?
H20c C20 C17 109.5 . . ?
H20c C20 H20a 109.5 . . ?
H20c C20 H20b 109.5 . . ?
C83 C84 F88 120.6(3) . . ?
C79 C84 F88 119.7(2) . . ?
C79 C84 C83 119.7(2) . . ?
H94a C94 C91 109.5 . . ?
H94b C94 C91 109.5 . . ?
H94b C94 H94a 109.5 . . ?
H94c C94 C91 109.5 . . ?
H94c C94 H94a 109.5 . . ?
H94c C94 H94b 109.5 . . ?
H23 C23 C3 107.24(12) . . ?
C25 C23 C3 112.2(2) . . ?
C25 C23 H23 107.24(16) . . ?
C24 C23 C3 114.7(3) . . ?
C24 C23 H23 107.2(2) . . ?
C24 C23 C25 107.8(3) . . ?
H21a C21 C14 109.5 . . ?
H21b C21 C14 109.5 . . ?
H21b C21 H21a 109.5 . . ?
H21c C21 C14 109.5 . . ?
H21c C21 H21a 109.5 . . ?
H21c C21 H21b 109.5 . . ?
H26 C26 C7 107.79(13) . . ?
C28 C26 C7 112.4(2) . . ?
C28 C26 H26 107.79(16) . . ?
C27 C26 C7 110.8(2) . . ?
C27 C26 H26 107.79(17) . . ?
C27 C26 C28 110.0(2) . . ?
H53 C53 C34 104.55(15) . . ?
C55 C53 C34 111.1(2) . . ?
C55 C53 H53 104.55(17) . . ?
C54 C53 C34 114.8(2) . . ?
C54 C53 H53 104.5(2) . . ?
C54 C53 C55 115.8(3) . . ?
H18a C18 C17 109.5 . . ?
H18b C18 C17 109.5 . . ?
H18b C18 H18a 109.5 . . ?
H18c C18 C17 109.5 . . ?
H18c C18 H18a 109.5 . . ?
H18c C18 H18b 109.5 . . ?
H4 C4 C3 119.23(17) . . ?
C5 C4 C3 121.5(3) . . ?
C5 C4 H4 119.23(17) . . ?
H6 C6 C7 119.25(17) . . ?
C5 C6 C7 121.5(3) . . ?
C5 C6 H6 119.25(16) . . ?
H19a C19 C17 109.5 . . ?
H19b C19 C17 109.5 . . ?
H19b C19 H19a 109.5 . . ?
H19c C19 C17 109.5 . . ?
H19c C19 H19a 109.5 . . ?
H19c C19 H19b 109.5 . . ?
C6 C5 C4 120.6(2) . . ?
H5 C5 C4 119.69(17) . . ?
H5 C5 C6 119.69(16) . . ?
H25a C25 C23 109.5 . . ?
H25b C25 C23 109.5 . . ?
H25b C25 H25a 109.5 . . ?
H25c C25 C23 109.5 . . ?
H25c C25 H25a 109.5 . . ?
H25c C25 H25b 109.5 . . ?
H55a C55 C53 109.5 . . ?
H55b C55 C53 109.5 . . ?
H55b C55 H55a 109.5 . . ?
H55c C55 C53 109.5 . . ?
H55c C55 H55a 109.5 . . ?
H55c C55 H55b 109.5 . . ?
H28a C28 C26 109.5 . . ?
H28b C28 C26 109.5 . . ?
H28b C28 H28a 109.5 . . ?
H28c C28 C26 109.5 . . ?
H28c C28 H28a 109.5 . . ?
H28c C28 H28b 109.5 . . ?
H52a C52 C50 109.5 . . ?
H52b C52 C50 109.5 . . ?
H52b C52 H52a 109.5 . . ?
H52c C52 C50 109.5 . . ?
H52c C52 H52a 109.5 . . ?
H52c C52 H52b 109.5 . . ?
H47a C47 C44 109.5 . . ?
H47b C47 C44 109.5 . . ?
H47b C47 H47a 109.5 . . ?
H47c C47 C44 109.5 . . ?
H47c C47 H47a 109.5 . . ?
H47c C47 H47b 109.5 . . ?
H42a C42 C41 109.5 . . ?
H42b C42 C41 109.5 . . ?
H42b C42 H42a 109.5 . . ?
H42c C42 C41 109.5 . . ?
H42c C42 H42a 109.5 . . ?
H42c C42 H42b 109.5 . . ?
H51a C51 C50 109.5 . . ?
H51b C51 C50 109.5 . . ?
H51b C51 H51a 109.5 . . ?
H51c C51 C50 109.5 . . ?
H51c C51 H51a 109.5 . . ?
H51c C51 H51b 109.5 . . ?
H45a C45 C44 109.5 . . ?
H45b C45 C44 109.5 . . ?
H45b C45 H45a 109.5 . . ?
H45c C45 C44 109.5 . . ?
H45c C45 H45a 109.5 . . ?
H45c C45 H45b 109.5 . . ?
H43a C43 C41 109.5 . . ?
H43b C43 C41 109.5 . . ?
H43b C43 H43a 109.5 . . ?
H43c C43 C41 109.5 . . ?
H43c C43 H43a 109.5 . . ?
H43c C43 H43b 109.5 . . ?
H54a C54 C53 109.5 . . ?
H54b C54 C53 109.5 . . ?
H54b C54 H54a 109.5 . . ?
H54c C54 C53 109.5 . . ?
H54c C54 H54a 109.5 . . ?
H54c C54 H54b 109.5 . . ?
H27a C27 C26 109.5 . . ?
H27b C27 C26 109.5 . . ?
H27b C27 H27a 109.5 . . ?
H27c C27 C26 109.5 . . ?
H27c C27 H27a 109.5 . . ?
H27c C27 H27b 109.5 . . ?
H46a C46 C44 109.5 . . ?
H46b C46 C44 109.5 . . ?
H46b C46 H46a 109.5 . . ?
H46c C46 C44 109.5 . . ?
H46c C46 H46a 109.5 . . ?
H46c C46 H46b 109.5 . . ?
H48a C48 C41 109.5 . . ?
H48b C48 C41 109.5 . . ?
H48b C48 H48a 109.5 . . ?
H48c C48 C41 109.5 . . ?
H48c C48 H48a 109.5 . . ?
H48c C48 H48b 109.5 . . ?
H24a C24 C23 109.5 . . ?
H24b C24 C23 109.5 . . ?
H24b C24 H24a 109.5 . . ?
H24c C24 C23 109.5 . . ?
H24c C24 H24a 109.5 . . ?
H24c C24 H24b 109.5 . . ?

loop_
_geom_bond_atom_site_label_1
_geom_bond_atom_site_label_2
_geom_bond_distance
_geom_bond_site_symmetry_2
_geom_bond_publ_flag
Cu1 O22 2.3985(15) . ?
Cu1 C12 1.936(2) . ?
Cu1 C39 1.923(2) . ?
P13 O22 1.4798(14) . ?
P13 N11 1.7337(17) . ?
P13 C14 1.849(2) . ?
P13 C17 1.842(2) . ?
P40 O49 1.4767(14) . ?
P40 N38 1.7374(18) . ?
P40 C41 1.846(2) . ?
P40 C44 1.853(2) . ?
Al56 O90 1.7174(14) . ?
Al56 C71 2.027(2) . ?
Al56 C82 2.035(2) . ?
Al56 C59 2.025(2) . ?
F67 C60 1.360(2) . ?
F64 C58 1.361(2) . ?
F78 C70 1.357(3) . ?
F76 C72 1.358(2) . ?
F65 C61 1.346(2) . ?
F89 C81 1.353(3) . ?
F75 C69 1.347(3) . ?
F63 C57 1.347(2) . ?
F66 C62 1.345(2) . ?
F74 C68 1.349(3) . ?
O90 C91 1.425(2) . ?
F77 C73 1.348(3) . ?
F87 C83 1.348(3) . ?
F85 C79 1.344(3) . ?
N8 C12 1.356(3) . ?
N8 C9 1.389(3) . ?
N8 C2 1.449(3) . ?
F88 C84 1.355(3) . ?
F86 C80 1.346(3) . ?
N11 C12 1.378(3) . ?
N11 C10 1.401(3) . ?
N35 C39 1.355(3) . ?
N35 C29 1.447(3) . ?
N35 C36 1.392(3) . ?
N38 C39 1.380(3) . ?
N38 C37 1.392(3) . ?
C71 C70 1.384(3) . ?
C71 C72 1.388(3) . ?
C70 C69 1.382(3) . ?
C82 C81 1.379(3) . ?
C82 C83 1.381(3) . ?
C61 C60 1.378(3) . ?
C61 C62 1.376(3) . ?
C59 C58 1.386(3) . ?
C59 C60 1.381(3) . ?
C58 C57 1.378(3) . ?
C72 C73 1.378(3) . ?
C9 H9 0.9300 . ?
C9 C10 1.337(3) . ?
C10 H10 0.9300 . ?
C30 C31 1.394(3) . ?
C30 C29 1.403(3) . ?
C30 C50 1.523(3) . ?
C31 H31 0.9300 . ?
C31 C32 1.378(4) . ?
C2 C3 1.404(3) . ?
C2 C7 1.397(3) . ?
C91 C92 1.523(3) . ?
C91 C93 1.523(3) . ?
C91 C94 1.532(3) . ?
C29 C34 1.390(3) . ?
C62 C57 1.378(3) . ?
C81 C80 1.381(3) . ?
C69 C68 1.369(4) . ?
C14 C15 1.530(3) . ?
C14 C16 1.538(3) . ?
C14 C21 1.545(3) . ?
C68 C73 1.377(3) . ?
C32 H32 0.9300 . ?
C32 C33 1.374(3) . ?
C34 C33 1.398(3) . ?
C34 C53 1.519(3) . ?
C41 C42 1.527(3) . ?
C41 C43 1.523(3) . ?
C41 C48 1.525(4) . ?
C3 C23 1.525(4) . ?
C3 C4 1.395(4) . ?
C92 H92a 0.9600 . ?
C92 H92b 0.9600 . ?
C92 H92c 0.9600 . ?
C83 C84 1.384(3) . ?
C44 C47 1.545(4) . ?
C44 C45 1.515(4) . ?
C44 C46 1.528(3) . ?
C79 C80 1.376(4) . ?
C79 C84 1.363(4) . ?
C15 H15a 0.9600 . ?
C15 H15b 0.9600 . ?
C15 H15c 0.9600 . ?
C7 C26 1.513(4) . ?
C7 C6 1.404(4) . ?
C33 H33 0.9300 . ?
C17 C20 1.536(3) . ?
C17 C18 1.531(3) . ?
C17 C19 1.533(3) . ?
C93 H93a 0.9600 . ?
C93 H93b 0.9600 . ?
C93 H93c 0.9600 . ?
C50 H50 0.9800 . ?
C50 C52 1.528(4) . ?
C50 C51 1.521(4) . ?
C37 H37 0.9300 . ?
C37 C36 1.330(3) . ?
C16 H16a 0.9600 . ?
C16 H16b 0.9600 . ?
C16 H16c 0.9600 . ?
C36 H36 0.9300 . ?
C20 H20a 0.9600 . ?
C20 H20b 0.9600 . ?
C20 H20c 0.9600 . ?
C94 H94a 0.9600 . ?
C94 H94b 0.9600 . ?
C94 H94c 0.9600 . ?
C23 H23 0.9800 . ?
C23 C25 1.524(4) . ?
C23 C24 1.513(4) . ?
C21 H21a 0.9600 . ?
C21 H21b 0.9600 . ?
C21 H21c 0.9600 . ?
C26 H26 0.9800 . ?
C26 C28 1.530(3) . ?
C26 C27 1.522(4) . ?
C53 H53 0.9800 . ?
C53 C55 1.503(4) . ?
C53 C54 1.458(4) . ?
C18 H18a 0.9600 . ?
C18 H18b 0.9600 . ?
C18 H18c 0.9600 . ?
C4 H4 0.9300 . ?
C4 C5 1.376(4) . ?
C6 H6 0.9300 . ?
C6 C5 1.366(4) . ?
C19 H19a 0.9600 . ?
C19 H19b 0.9600 . ?
C19 H19c 0.9600 . ?
C5 H5 0.9300 . ?
C25 H25a 0.9600 . ?
C25 H25b 0.9600 . ?
C25 H25c 0.9600 . ?
C55 H55a 0.9600 . ?
C55 H55b 0.9600 . ?
C55 H55c 0.9600 . ?
C28 H28a 0.9600 . ?
C28 H28b 0.9600 . ?
C28 H28c 0.9600 . ?
C52 H52a 0.9600 . ?
C52 H52b 0.9600 . ?
C52 H52c 0.9600 . ?
C47 H47a 0.9600 . ?
C47 H47b 0.9600 . ?
C47 H47c 0.9600 . ?
C42 H42a 0.9600 . ?
C42 H42b 0.9600 . ?
C42 H42c 0.9600 . ?
C51 H51a 0.9600 . ?
C51 H51b 0.9600 . ?
C51 H51c 0.9600 . ?
C45 H45a 0.9600 . ?
C45 H45b 0.9600 . ?
C45 H45c 0.9600 . ?
C43 H43a 0.9600 . ?
C43 H43b 0.9600 . ?
C43 H43c 0.9600 . ?
C54 H54a 0.9600 . ?
C54 H54b 0.9600 . ?
C54 H54c 0.9600 . ?
C27 H27a 0.9600 . ?
C27 H27b 0.9600 . ?
C27 H27c 0.9600 . ?
C46 H46a 0.9600 . ?
C46 H46b 0.9600 . ?
C46 H46c 0.9600 . ?
C48 H48a 0.9600 . ?
C48 H48b 0.9600 . ?
C48 H48c 0.9600 . ?
C24 H24a 0.9600 . ?
C24 H24b 0.9600 . ?
C24 H24c 0.9600 . ?
